data_2006453
loop_
_publ_author_name
'Halasyamani, Shiv '
'Heier, Kevin R.'
'Stern, Charlotte L.'
'Poeppelmeier, Kenneth R.'

_publ_section_title
;
 CuW(py)~2~(H~2~ O)~2~O~2~F~4~ and CuW(py)~4~O~2~F~4~
;
_journal_issue 9
_journal_name_full 'Acta Crystallographica Section C'
_journal_page_first 1240
_journal_page_last 1244
_journal_paper_doi 10.1107/S0108270197005490
_journal_volume 53
_journal_year 1997
_chemical_formula_moiety '[Cu(C~5~H~5~N)~4~] ^2+^ [WO~2~F~4~] ^2-^'
_chemical_formula_sum 'C20 H20 Cu F4 N4 O2 W'
_chemical_formula_weight 671.79
_space_group_IT_number 15
_symmetry_cell_setting monoclinic
_symmetry_space_group_name_Hall '-C 2yc'
_symmetry_space_group_name_H-M 'C 1 2/c 1'
_audit_creation_method 'from TEXRAY.INF file'
_cell_angle_alpha 90
_cell_angle_beta 97.33(2)
_cell_angle_gamma 90
_cell_formula_units_Z 4
_cell_length_a 10.450(2)
_cell_length_b 13.396(3)
_cell_length_c 16.067(7)
_cell_measurement_reflns_used 25
_cell_measurement_temperature 153.2
_cell_measurement_theta_max 11.9
_cell_measurement_theta_min 10.0
_cell_volume 2230.8(12)
_computing_cell_refinement 'DIRDIF92 (Beurskens et al., 1992)'
_computing_data_collection 'CAD4 Software (Enraf-Nonius, 1989)'
_computing_data_reduction 'TEXSAN (Molecular Structure Corporation, 1992)'
_computing_publication_material TEXSAN
_computing_structure_refinement TEXSAN
_computing_structure_solution 'SHELXS86 (Sheldrick, 1985)'
_diffrn_ambient_temperature 153.2
_diffrn_measurement_device CAD4
_diffrn_measurement_method '\w/\q scans'
_diffrn_radiation_monochromator graphite
_diffrn_radiation_source 'X-ray tube'
_diffrn_radiation_type MoK\a
_diffrn_radiation_wavelength 0.7107
_diffrn_reflns_av_R_equivalents 0.04
_diffrn_reflns_limit_h_max 0
_diffrn_reflns_limit_h_min -12
_diffrn_reflns_limit_k_max 15
_diffrn_reflns_limit_k_min 0
_diffrn_reflns_limit_l_max 19
_diffrn_reflns_limit_l_min -18
_diffrn_reflns_number 2167
_diffrn_reflns_theta_max 24.97
_diffrn_standards_decay_% -0.9
_diffrn_standards_interval_count 90
_diffrn_standards_number 3
_exptl_absorpt_coefficient_mu 6.17
_exptl_absorpt_correction_T_max 0.25
_exptl_absorpt_correction_T_min 0.15
_exptl_absorpt_correction_type analytical
_exptl_absorpt_process_details Tompa_analytical
_exptl_crystal_colour blue
_exptl_crystal_density_diffrn 2.000
_exptl_crystal_density_meas 1.90(5)
_exptl_crystal_density_method 'flotation pycnometry'
_exptl_crystal_description faceted
_exptl_crystal_F_000 1292.00
_exptl_crystal_size_max 0.34
_exptl_crystal_size_mid 0.33
_exptl_crystal_size_min 0.26
_refine_diff_density_max 1.0
_refine_diff_density_min -2.3
_refine_ls_extinction_coef 25.49971
_refine_ls_extinction_method Zachariasen_type_2_Gaussian_isotropic
_refine_ls_goodness_of_fit_obs 4.45
_refine_ls_hydrogen_treatment noref
_refine_ls_matrix_type full
_refine_ls_number_parameters 149
_refine_ls_number_reflns 1730
_refine_ls_number_restraints 0
_refine_ls_R_factor_obs .038
_refine_ls_shift/esd_max 0.10
_refine_ls_structure_factor_coef F
_refine_ls_weighting_details 'w = 1/\s^2^(F)'
_refine_ls_weighting_scheme calc
_refine_ls_wR_factor_obs .050
_reflns_number_observed 1730
_reflns_number_total 2049
_reflns_observed_criterion >3\s(I)
_cod_data_source_file bk1279.cif
_cod_data_source_block II
_cod_depositor_comments
;
Added _atom_site_type_symbol and _atom_site_occupancy to
the atoms loop to complete the structure as from the reference

Luca Lutterotti

#----------------------------------------------------------------------

The following automatic conversions were performed:

'_refine_ls_weighting_scheme' value 'w = 1/\s^2^(F)' was changed to
'calc'. New tag '_refine_ls_weighting_details' was created. The value
of the new tag was set to 'w = 1/\s^2^(F)'.

Automatic conversion script
Id: cif_fix_values 3143 2015-03-26 13:38:13Z robertas
;
_cod_original_cell_volume 2230.8(10)
_cod_original_sg_symbol_H-M 'C 2/c'
_cod_database_code 2006453

loop_
_symmetry_equiv_pos_as_xyz
'x, y, z'
'-x, y, -z+1/2'
'x+1/2, y+1/2, z'
'-x+1/2, y+1/2, -z+1/2'
'-x, -y, -z'
'x, -y, z-1/2'
'-x+1/2, -y+1/2, -z'
'x+1/2, -y+1/2, z-1/2'

loop_
_atom_site_aniso_label
_atom_site_aniso_U_11
_atom_site_aniso_U_22
_atom_site_aniso_U_33
_atom_site_aniso_U_12
_atom_site_aniso_U_13
_atom_site_aniso_U_23
W .0224(3) .0284(3) .0375(3) -.0082(2) -.0022(2) -.0085(2)
Cu .0142(6) .0210(7) .0139(6) -.0004(5) .0044(5) .0008(5)
X1 .032(3) .027(3) .006(2) .005(2) .008(2) .000(2)
X2 .035(3) .039(3) .030(3) .008(3) .017(2) .007(2)
X3 .017(2) .031(3) .030(3) -.004(2) -.003(2) -.013(2)
N1 .014(3) .023(3) .009(3) .001(3) .002(2) .006(3)
N2 .016(3) .024(4) .018(3) .000(3) .000(2) -.002(3)
C1 .019(4) .025(4) .028(4) .003(3) .007(3) .000(4)
C2 .036(5) .030(5) .029(5) -.005(4) -.002(4) -.004(4)
C3 .026(4) .036(5) .036(5) -.013(4) -.004(4) .003(4)
C4 .011(4) .026(5) .074(7) -.004(3) .009(4) .007(5)
C5 .016(4) .021(4) .040(5) .000(3) .004(4) .005(4)
C6 .025(4) .024(4) .027(4) .005(4) .006(3) -.001(4)
C7 .034(5) .031(5) .027(4) .013(4) -.001(4) .005(4)
C8 .034(5) .046(5) .015(4) .007(4) .007(3) .004(4)
C9 .033(5) .042(6) .022(4) .010(4) .008(4) .002(4)
C10 .022(4) .032(5) .027(4) .011(4) .008(3) .005(4)

loop_
_atom_site_label
_atom_site_type_symbol
_atom_site_fract_x
_atom_site_fract_y
_atom_site_fract_z
_atom_site_U_iso_or_equiv
_atom_site_thermal_displace_type
_atom_site_calc_flag
_atom_site_calc_attached_atom
_atom_site_occupancy
W W .0000 .5000 .0000 .0299(2) Uani ? ? 1
Cu Cu .2500 .2500 .0000 .0161(3) Uani ? ? 1
X1 F .1185(4) .3931(3) .0020(2) .0210(10) Uani ? ? 0.67
X2 F .0477(5) .5452(4) -.1007(3) .0330(10) Uani ? ? 0.67
X3 F .1291(4) .5811(4) .0579(3) .0260(10) Uani ? ? 0.67
X4 O .1185(4) .3931(3) .0020(2) .0210(10) Uani ? ? 0.33
X5 O .0477(5) .5452(4) -.1007(3) .0330(10) Uani ? ? 0.33
X6 O .1291(4) .5811(4) .0579(3) .0260(10) Uani ? ? 0.33
N1 N .4070(5) .3346(5) .0347(3) .016(2) Uani ? ? 1
N2 N .2394(6) .2289(5) .1266(4) .020(2) Uani ? ? 1
C1 C .4042(7) .4153(6) .0823(5) .024(2) Uani ? ? 1
C2 C .5128(9) .4689(7) .1134(5) .033(2) Uani ? ? 1
C3 C .6310(8) .4394(7) .0920(5) .033(2) Uani ? ? 1
C4 C .6370(7) .3573(6) .0399(6) .037(3) Uani ? ? 1
C5 C .5246(7) .3071(6) .0111(5) .026(2) Uani ? ? 1
C6 C .3089(7) .1570(6) .1670(5) .025(2) Uani ? ? 1
C7 C .3115(8) .1420(6) .2521(5) .031(2) Uani ? ? 1
C8 C .2385(8) .2026(7) .2969(5) .031(2) Uani ? ? 1
C9 C .1679(8) .2777(7) .2557(5) .032(2) Uani ? ? 1
C10 C .1688(8) .2885(6) .1706(5) .027(2) Uani ? ? 1
H1 H .3230 .4351 .0957 .0285 equiv ? ? 1
H2 H .5063 .5250 .1488 .0392 equiv ? ? 1
H3 H .7072 .4749 .1127 .0401 equiv ? ? 1
H4 H .7173 .3359 .0243 .0442 equiv ? ? 1
H5 H .5283 .2522 -.0259 .0307 equiv ? ? 1
H6 H .3586 .1144 .1364 .0300 equiv ? ? 1
H7 H .3630 .0904 .2796 .0376 equiv ? ? 1
H8 H .2372 .1923 .3553 .0377 equiv ? ? 1
H9 H .1189 .3218 .2855 .0384 equiv ? ? 1
H10 H .1179 .3397 .1420 .0320 equiv ? ? 1

loop_
_atom_type_symbol
_atom_type_scat_dispersion_real
_atom_type_scat_dispersion_imag
_atom_type_scat_source
W -0.849 6.872 'International Tables'
Cu 0.320 1.265 'International Tables'
N 0.006 0.003 'International Tables'
C 0.003 0.002 'International Tables'
H 0.000 0.000 'International Tables'
O 0.011 0.006 'International Tables'
F 0.017 0.010 'International Tables'

loop_
_geom_angle_atom_site_label_1
_geom_angle_atom_site_label_2
_geom_angle_atom_site_label_3
_geom_angle_site_symmetry_1
_geom_angle_site_symmetry_3
_geom_angle
_geom_angle_publ_flag
X1 W X1 ? 5_565 180.0 yes
X1 W X2 ? ? 90.7(2) no
X1 W X2 ? 5_565 89.3(2) no
X1 W X3 ? ? 90.1(2) no
X1 W X3 ? 5_565 89.9(2) no
X1 W X2 ? 5_565 89.3(2) no
X1 W X2 5_565 5_565 90.7(2) no
X1 W X3 5_565 5_565 89.9(2) no
X1 W X3 ? 5_565 90.1(2) no
X2 W X2 ? 5_565 180.0 yes
X2 W X3 ? ? 89.3(2) no
X2 W X3 ? 5_565 90.7(2) no
X2 W X3 5_565 ? 90.7(2) no
X2 W X3 5_565 5_565 89.3(2) no
X3 W X3 ? 5_565 180.0 yes
X1 Cu X1 7 ? 180.0 no
X1 Cu N1 ? ? 89.8(2) yes
X1 Cu N1 7 ? 90.2(2) no
X1 Cu N2 ? ? 89.8(2) yes
X1 Cu N2 7 ? 90.2(2) no
X1 Cu N1 ? 7 90.2(2) no
X1 Cu N1 7 7 89.8(2) no
X1 Cu N2 7 7 90.2(2) no
X1 Cu N2 ? 7 89.8(2) no
N1 Cu N1 ? 7_555 180.0 no
N1 Cu N2 ? ? 87.1(2) yes
N1 Cu N2 7 ? 92.9(2) no
N1 Cu N2 7 7 92.9(2) no
N1 Cu N2 ? 7 87.1(2) no
N2 Cu N2 ? 7_555 180.00 no
W X1 Cu ? ? 174.9(3) yes
W X1 Cu ? ? 174.8787(2) no
Cu N1 C1 ? ? 122.8(5) no
Cu N1 C5 ? ? 119.7(5) no
C1 N1 C5 ? ? 117.5(6) no
Cu N2 C6 ? ? 119.0(5) no
Cu N2 C10 ? ? 122.4(5) no
C6 N2 C10 ? ? 118.5(6) no
N1 C1 C2 ? ? 123.7(7) no
C1 C2 C3 ? ? 118.5(8) no
C2 C3 C4 ? ? 119.1(7) no
C3 C4 C5 ? ? 119.1(7) no
N1 C5 C4 ? ? 121.8(8) no
N2 C6 C7 ? ? 122.1(7) no
C6 C7 C8 ? ? 119.4(8) no
C7 C8 C9 ? ? 118.8(7) no
C8 C9 C10 ? ? 119.1(7) no
N2 C10 C9 ? ? 122.2(7) no

loop_
_geom_bond_atom_site_label_1
_geom_bond_atom_site_label_2
_geom_bond_site_symmetry_1
_geom_bond_site_symmetry_2
_geom_bond_distance
_geom_bond_publ_flag
W X1 ? ? 1.891(4) yes
W X1 ? 5_565 1.891(4) no
W X2 ? ? 1.855(5) yes
W X2 ? 5_565 1.855(5) no
W X3 ? ? 1.883(4) yes
W X3 ? 5_565 1.883(4) no
Cu X1 ? ? 2.364(5) yes
Cu X1 ? 7 2.364(5) no
Cu N1 ? ? 2.014(6) yes
Cu N1 ? 7 2.014(6) no
Cu N2 ? ? 2.071(6) yes
Cu N2 ? 7 2.071(6) no
N1 C1 ? ? 1.327(10) no
N1 C5 ? ? 1.382(9) no
N2 C6 ? ? 1.326(10) no
N2 C10 ? ? 1.347(10) no
C1 C2 ? ? 1.380(10) no
C2 C3 ? ? 1.380(10) no
C3 C4 ? ? 1.390(10) no
C4 C5 ? ? 1.380(10) no
C6 C7 ? ? 1.380(10) no
C7 C8 ? ? 1.380(10) no
C8 C9 ? ? 1.370(10) no
C9 C10 ? ? 1.380(10) no
